data_4102852
loop_
_publ_author_name
'Joseph M. O'Connor'
'Kim K. Baldridge'
'Betsy L. Rodgers'
'Marissa Aubrey'
'Ryan L. Holland'
'W. Scott Kassel'
'Arnold L. Rheingold'

_publ_section_title
;
 A Photochemical Metallocene Route to Anionic Enediynes: Synthesis,
 Solid-State Structures, and ab Initio Computations on
 Cyclopentadienidoenediynes
;
_journal_name_full 'Journal of the American Chemical Society'
_journal_page_first 11030
_journal_page_last 11032
_journal_paper_doi 10.1021/ja105149k
_journal_volume 132
_journal_year 2010
_chemical_formula_sum 'C69 H57 Fe O2 P3'
_chemical_formula_weight 1066.91
_chemical_name_systematic
; 
 ? 
;
_space_group_IT_number 4
_symmetry_cell_setting monoclinic
_symmetry_space_group_name_Hall 'P 2yb'
_symmetry_space_group_name_H-M 'P 1 21 1'
_atom_sites_solution_hydrogens geom
_atom_sites_solution_primary direct
_atom_sites_solution_secondary difmap
_audit_creation_method SHELXL-97
_cell_angle_alpha 90.00
_cell_angle_beta 90.8000(10)
_cell_angle_gamma 90.00
_cell_formula_units_Z 4
_cell_length_a 13.2416(10)
_cell_length_b 17.3908(13)
_cell_length_c 23.0341(17)
_cell_measurement_reflns_used 9709
_cell_measurement_temperature 213(2)
_cell_measurement_theta_max 27.51
_cell_measurement_theta_min 2.35
_cell_volume 5303.8(7)
_computing_cell_refinement 'Bruker SMART'
_computing_data_collection 'Bruker SMART'
_computing_data_reduction 'Bruker SAINT'
_computing_molecular_graphics 'Bruker SHELXTL'
_computing_publication_material 'Bruker SHELXTL'
_computing_structure_refinement 'SHELXL-97 (Sheldrick, 1997)'
_computing_structure_solution 'SHELXS-97 (Sheldrick, 1990)'
_diffrn_ambient_temperature 213(2)
_diffrn_measured_fraction_theta_full 0.980
_diffrn_measured_fraction_theta_max 0.980
_diffrn_measurement_device_type 'CCD area detector'
_diffrn_measurement_method 'phi and omega scans'
_diffrn_radiation_monochromator graphite
_diffrn_radiation_source 'fine-focus sealed tube'
_diffrn_radiation_type MoK\a
_diffrn_radiation_wavelength 0.71073
_diffrn_reflns_av_R_equivalents 0.0215
_diffrn_reflns_av_sigmaI/netI 0.0526
_diffrn_reflns_limit_h_max 13
_diffrn_reflns_limit_h_min -17
_diffrn_reflns_limit_k_max 22
_diffrn_reflns_limit_k_min -20
_diffrn_reflns_limit_l_max 29
_diffrn_reflns_limit_l_min -29
_diffrn_reflns_number 33460
_diffrn_reflns_theta_full 27.47
_diffrn_reflns_theta_max 27.47
_diffrn_reflns_theta_min 1.47
_exptl_absorpt_coefficient_mu 0.423
_exptl_absorpt_correction_T_max 1.000
_exptl_absorpt_correction_T_min 0.837
_exptl_absorpt_correction_type multi-scan
_exptl_absorpt_process_details SADABS
_exptl_crystal_colour Brown
_exptl_crystal_density_diffrn 1.336
_exptl_crystal_density_meas 0
_exptl_crystal_density_method 'not measured'
_exptl_crystal_description Block
_exptl_crystal_F_000 2232
_exptl_crystal_size_max 0.40
_exptl_crystal_size_mid 0.35
_exptl_crystal_size_min 0.15
_refine_diff_density_max 0.987
_refine_diff_density_min -0.208
_refine_diff_density_rms 0.069
_refine_ls_abs_structure_details 'Flack H D (1983), Acta Cryst. A39, 876-881'
_refine_ls_abs_structure_Flack 0.014(8)
_refine_ls_extinction_method none
_refine_ls_goodness_of_fit_ref 1.019
_refine_ls_hydrogen_treatment mixed
_refine_ls_matrix_type full
_refine_ls_number_parameters 1351
_refine_ls_number_reflns 20909
_refine_ls_number_restraints 1
_refine_ls_restrained_S_all 1.019
_refine_ls_R_factor_all 0.0483
_refine_ls_R_factor_gt 0.0407
_refine_ls_shift/su_max 0.002
_refine_ls_shift/su_mean 0.000
_refine_ls_structure_factor_coef Fsqd
_refine_ls_weighting_details 'calc w=1/[\s^2^(Fo^2^)+(0.0574P)^2^+0.0000P] where P=(Fo^2^+2Fc^2^)/3'
_refine_ls_weighting_scheme calc
_refine_ls_wR_factor_gt 0.0951
_refine_ls_wR_factor_ref 0.0988
_reflns_number_gt 18575
_reflns_number_total 20909
_reflns_threshold_expression >2sigma(I)
_cod_data_source_file ja105149k_si_005.cif
_cod_data_source_block 9-Ph
_cod_database_code 4102852

loop_
_symmetry_equiv_pos_as_xyz
'x, y, z'
'-x, y+1/2, -z'

loop_
_atom_site_label
_atom_site_type_symbol
_atom_site_fract_x
_atom_site_fract_y
_atom_site_fract_z
_atom_site_U_iso_or_equiv
_atom_site_adp_type
_atom_site_occupancy
_atom_site_symmetry_multiplicity
_atom_site_calc_flag
_atom_site_refinement_flags
Fe1A Fe 0.67726(3) 0.98647(2) 0.175745(16) 0.01969(9) Uani 1 1 d .
P1A P 0.59781(5) 0.90658(4) 0.23368(3) 0.02131(15) Uani 1 1 d .
P2A P 0.62407(5) 0.92817(4) 0.09605(3) 0.01921(14) Uani 1 1 d .
P3A P 0.80970(5) 0.90648(4) 0.17764(3) 0.01890(14) Uani 1 1 d .
O2A O 0.37419(16) 0.67505(14) 0.08582(9) 0.0365(5) Uani 1 1 d .
O1A O -0.05824(19) 0.64949(14) 0.24043(10) 0.0443(6) Uani 1 1 d .
C4A C -0.0216(2) 0.67710(18) 0.03497(13) 0.0291(7) Uani 1 1 d .
C5A C -0.1147(2) 0.67178(19) 0.00468(14) 0.0333(7) Uani 1 1 d .
H5A H -0.1777 0.6614 0.0213 0.040 Uiso 1 1 calc R
C6A C -0.0977(3) 0.6845(2) -0.05375(15) 0.0375(8) Uani 1 1 d .
H6A H -0.1475 0.6840 -0.0832 0.045 Uiso 1 1 calc R
C7A C 0.0060(2) 0.69821(19) -0.06216(13) 0.0318(7) Uani 1 1 d .
H7A H 0.0368 0.7083 -0.0979 0.038 Uiso 1 1 calc R
C8A C 0.0548(2) 0.69426(18) -0.00798(13) 0.0282(6) Uani 1 1 d .
C9A C 0.1589(2) 0.70355(17) 0.00529(12) 0.0265(6) Uani 1 1 d .
C10A C 0.2463(2) 0.70991(18) 0.01960(13) 0.0291(7) Uani 1 1 d .
C11A C 0.3503(2) 0.70013(18) 0.03695(13) 0.0280(6) Uani 1 1 d .
C18A C 0.4295(2) 0.71895(17) -0.00667(12) 0.0246(6) Uani 1 1 d .
C19A C 0.4113(2) 0.77265(18) -0.04984(13) 0.0300(7) Uani 1 1 d .
H19A H 0.3472 0.7955 -0.0534 0.036 Uiso 1 1 calc R
C20A C 0.4877(2) 0.7931(2) -0.08815(14) 0.0348(7) Uani 1 1 d .
H20A H 0.4756 0.8299 -0.1173 0.042 Uiso 1 1 calc R
C21A C 0.5813(2) 0.7583(2) -0.08264(13) 0.0342(7) Uani 1 1 d .
H21A H 0.6334 0.7725 -0.1077 0.041 Uiso 1 1 calc R
C22A C 0.5990(2) 0.70319(19) -0.04090(14) 0.0328(7) Uani 1 1 d .
H22A H 0.6625 0.6793 -0.0383 0.039 Uiso 1 1 calc R
C23A C 0.5234(2) 0.68266(18) -0.00256(12) 0.0273(6) Uani 1 1 d .
H23A H 0.5354 0.6448 0.0258 0.033 Uiso 1 1 calc R
C3A C -0.0062(2) 0.66810(18) 0.09452(14) 0.0302(7) Uani 1 1 d .
C2A C 0.0048(2) 0.6596(2) 0.14655(14) 0.0364(7) Uani 1 1 d .
C1A C 0.0158(3) 0.65685(19) 0.20823(14) 0.0368(8) Uani 1 1 d .
C12A C 0.1202(3) 0.66466(19) 0.23286(13) 0.0368(8) Uani 1 1 d .
C17A C 0.1329(3) 0.6780(2) 0.29203(15) 0.0501(10) Uani 1 1 d .
H17A H 0.0762 0.6818 0.3159 0.060 Uiso 1 1 calc R
C16A C 0.2275(4) 0.6856(3) 0.31551(16) 0.0623(12) Uani 1 1 d .
H16A H 0.2351 0.6962 0.3553 0.075 Uiso 1 1 calc R
C15A C 0.3132(3) 0.6778(3) 0.28158(16) 0.0544(10) Uani 1 1 d .
H15A H 0.3781 0.6813 0.2984 0.065 Uiso 1 1 calc R
C14A C 0.3009(3) 0.6646(2) 0.22230(15) 0.0443(9) Uani 1 1 d .
H14A H 0.3578 0.6594 0.1987 0.053 Uiso 1 1 calc R
C13A C 0.2050(3) 0.6592(2) 0.19819(14) 0.0389(8) Uani 1 1 d .
H13A H 0.1970 0.6518 0.1580 0.047 Uiso 1 1 calc R
C54A C 0.7389(3) 1.09360(18) 0.14983(16) 0.0373(8) Uani 1 1 d .
H24A H 0.7931 1.1010 0.1212 0.045 Uiso 1 1 calc R
C55A C 0.7528(2) 1.08308(18) 0.21022(17) 0.0389(8) Uani 1 1 d .
H25A H 0.8183 1.0827 0.2315 0.047 Uiso 1 1 calc R
C56A C 0.6564(2) 1.07725(17) 0.23511(13) 0.0302(7) Uani 1 1 d .
H26A H 0.6422 1.0718 0.2770 0.036 Uiso 1 1 calc R
C57A C 0.5843(2) 1.08301(17) 0.19022(13) 0.0277(6) Uani 1 1 d .
H27A H 0.5102 1.0820 0.1950 0.033 Uiso 1 1 calc R
C58A C 0.6350(3) 1.09302(18) 0.13759(14) 0.0328(7) Uani 1 1 d .
H28A H 0.6030 1.1001 0.0989 0.039 Uiso 1 1 calc R
C59A C 0.6164(2) 0.80316(16) 0.21681(12) 0.0244(6) Uani 1 1 d .
H29A H 0.6612 0.7811 0.2467 0.029 Uiso 1 1 calc R
H29B H 0.5510 0.7771 0.2196 0.029 Uiso 1 1 calc R
C60A C 0.6009(2) 0.82400(16) 0.10643(12) 0.0221(6) Uani 1 1 d .
H30A H 0.5287 0.8166 0.1134 0.026 Uiso 1 1 calc R
H30B H 0.6168 0.7974 0.0702 0.026 Uiso 1 1 calc R
C61A C 0.7739(2) 0.80645(16) 0.15533(11) 0.0219(6) Uani 1 1 d .
H31A H 0.7979 0.7982 0.1158 0.026 Uiso 1 1 calc R
H31B H 0.8106 0.7705 0.1807 0.026 Uiso 1 1 calc R
C62A C 0.6611(2) 0.78501(16) 0.15651(12) 0.0229(6) Uani 1 1 d .
C63A C 0.6531(2) 0.69720(17) 0.14736(13) 0.0291(6) Uani 1 1 d .
H33A H 0.6805 0.6838 0.1099 0.044 Uiso 1 1 calc R
H33B H 0.5827 0.6818 0.1487 0.044 Uiso 1 1 calc R
H33C H 0.6909 0.6709 0.1778 0.044 Uiso 1 1 calc R
C64A C 0.6300(2) 0.90952(18) 0.31209(11) 0.0259(6) Uani 1 1 d .
C65A C 0.5720(2) 0.86775(19) 0.35116(13) 0.0322(7) Uani 1 1 d .
H35A H 0.5168 0.8385 0.3377 0.039 Uiso 1 1 calc R
C66A C 0.5962(3) 0.8696(2) 0.41077(14) 0.0388(8) Uani 1 1 d .
H36A H 0.5571 0.8415 0.4371 0.047 Uiso 1 1 calc R
C67A C 0.6773(2) 0.9126(2) 0.43092(13) 0.0398(8) Uani 1 1 d .
H37A H 0.6928 0.9138 0.4709 0.048 Uiso 1 1 calc R
C68A C 0.7356(2) 0.9539(2) 0.39262(13) 0.0340(7) Uani 1 1 d .
H38A H 0.7911 0.9827 0.4063 0.041 Uiso 1 1 calc R
C69A C 0.7116(2) 0.95237(19) 0.33342(12) 0.0291(7) Uani 1 1 d .
H39A H 0.7511 0.9807 0.3074 0.035 Uiso 1 1 calc R
C70A C 0.45899(19) 0.91592(18) 0.23787(11) 0.0245(6) Uani 1 1 d .
C71A C 0.4192(2) 0.97689(19) 0.26991(12) 0.0284(6) Uani 1 1 d .
H41A H 0.4632 1.0101 0.2902 0.034 Uiso 1 1 calc R
C72A C 0.3152(2) 0.9893(2) 0.27229(14) 0.0364(7) Uani 1 1 d .
H42A H 0.2893 1.0306 0.2938 0.044 Uiso 1 1 calc R
C73A C 0.2509(2) 0.9402(2) 0.24273(14) 0.0409(8) Uani 1 1 d .
H43A H 0.1808 0.9486 0.2437 0.049 Uiso 1 1 calc R
C74A C 0.2883(2) 0.8791(2) 0.21181(15) 0.0416(9) Uani 1 1 d .
H44A H 0.2436 0.8457 0.1923 0.050 Uiso 1 1 calc R
C75A C 0.3927(2) 0.8665(2) 0.20922(14) 0.0333(7) Uani 1 1 d .
H45A H 0.4178 0.8246 0.1881 0.040 Uiso 1 1 calc R
C76A C 0.70934(19) 0.93451(16) 0.03380(10) 0.0196(5) Uani 1 1 d .
C77A C 0.7232(2) 1.00619(17) 0.00817(12) 0.0245(6) Uani 1 1 d .
H47A H 0.6862 1.0486 0.0216 0.029 Uiso 1 1 calc R
C78A C 0.7912(2) 1.01630(18) -0.03730(12) 0.0272(6) Uani 1 1 d .
H48A H 0.7993 1.0650 -0.0544 0.033 Uiso 1 1 calc R
C79A C 0.8463(2) 0.95401(19) -0.05684(12) 0.0285(7) Uani 1 1 d .
H49A H 0.8934 0.9606 -0.0866 0.034 Uiso 1 1 calc R
C80A C 0.8323(2) 0.88234(19) -0.03278(13) 0.0294(7) Uani 1 1 d .
H50A H 0.8692 0.8401 -0.0466 0.035 Uiso 1 1 calc R
C81A C 0.7636(2) 0.87210(17) 0.01194(11) 0.0243(6) Uani 1 1 d .
H51A H 0.7536 0.8228 0.0275 0.029 Uiso 1 1 calc R
C82A C 0.5037(2) 0.95911(16) 0.06179(11) 0.0224(6) Uani 1 1 d .
C83A C 0.4874(2) 0.95255(19) 0.00202(12) 0.0281(6) Uani 1 1 d .
H53A H 0.5391 0.9335 -0.0216 0.034 Uiso 1 1 calc R
C84A C 0.3956(2) 0.9738(2) -0.02294(12) 0.0321(7) Uani 1 1 d .
H54A H 0.3861 0.9695 -0.0633 0.039 Uiso 1 1 calc R
C85A C 0.3182(2) 1.00128(17) 0.01076(13) 0.0275(6) Uani 1 1 d .
H55A H 0.2564 1.0158 -0.0065 0.033 Uiso 1 1 calc R
C86A C 0.3326(2) 1.00717(17) 0.07056(13) 0.0278(6) Uani 1 1 d .
H56A H 0.2798 1.0248 0.0940 0.033 Uiso 1 1 calc R
C87A C 0.4247(2) 0.98703(17) 0.09570(11) 0.0239(6) Uani 1 1 d .
H57A H 0.4342 0.9922 0.1360 0.029 Uiso 1 1 calc R
C88A C 0.92184(19) 0.91892(17) 0.13181(11) 0.0212(6) Uani 1 1 d .
C89A C 0.9363(2) 0.97971(18) 0.09418(12) 0.0257(6) Uani 1 1 d .
H59A H 0.8889 1.0199 0.0923 0.031 Uiso 1 1 calc R
C90A C 1.0212(2) 0.9814(2) 0.05891(13) 0.0330(7) Uani 1 1 d .
H60A H 1.0315 1.0231 0.0337 0.040 Uiso 1 1 calc R
C91A C 1.0902(2) 0.9218(2) 0.06106(12) 0.0327(7) Uani 1 1 d .
H61A H 1.1466 0.9228 0.0367 0.039 Uiso 1 1 calc R
C92A C 1.0770(2) 0.8609(2) 0.09851(13) 0.0314(7) Uani 1 1 d .
H62A H 1.1240 0.8204 0.0996 0.038 Uiso 1 1 calc R
C93A C 0.9937(2) 0.85972(19) 0.13471(13) 0.0293(6) Uani 1 1 d .
H63A H 0.9855 0.8191 0.1612 0.035 Uiso 1 1 calc R
C94A C 0.8787(2) 0.89145(16) 0.24699(11) 0.0217(6) Uani 1 1 d .
C95A C 0.9460(2) 0.94930(18) 0.26532(12) 0.0259(6) Uani 1 1 d .
H65A H 0.9532 0.9940 0.2428 0.031 Uiso 1 1 calc R
C96A C 1.0019(2) 0.94116(19) 0.31627(12) 0.0308(7) Uani 1 1 d .
H66A H 1.0464 0.9804 0.3282 0.037 Uiso 1 1 calc R
C97A C 0.9924(2) 0.8755(2) 0.34967(13) 0.0319(7) Uani 1 1 d .
H67A H 1.0307 0.8699 0.3841 0.038 Uiso 1 1 calc R
C98A C 0.9265(2) 0.8181(2) 0.33234(13) 0.0334(7) Uani 1 1 d .
H68A H 0.9199 0.7735 0.3550 0.040 Uiso 1 1 calc R
C99A C 0.8698(2) 0.82607(17) 0.28133(12) 0.0261(6) Uani 1 1 d .
H69A H 0.8250 0.7868 0.2700 0.031 Uiso 1 1 calc R
Fe1B Fe 0.28218(3) 0.84883(2) 0.675340(15) 0.01822(8) Uani 1 1 d .
P1B P 0.34775(5) 0.91707(4) 0.60517(3) 0.01926(14) Uani 1 1 d .
P2B P 0.13600(5) 0.91251(4) 0.66377(3) 0.01858(14) Uani 1 1 d .
P3B P 0.32114(5) 0.93453(4) 0.74215(3) 0.01851(14) Uani 1 1 d .
O2B O 0.3715(2) 0.10490(18) 0.38219(12) 0.0582(7) Uani 1 1 d .
O1B O -0.02118(19) 0.14151(16) 0.23023(11) 0.0497(6) Uani 1 1 d .
C4B C -0.0129(2) 0.13241(19) 0.44117(15) 0.0367(8) Uani 1 1 d .
C5B C -0.1059(3) 0.1325(2) 0.46931(17) 0.0470(9) Uani 1 1 d .
H5B H -0.1702 0.1295 0.4515 0.056 Uiso 1 1 calc R
C6B C -0.0848(3) 0.1380(2) 0.53015(18) 0.0527(10) Uani 1 1 d .
H6B H -0.1331 0.1394 0.5596 0.063 Uiso 1 1 calc R
C7B C 0.0186(3) 0.1407(2) 0.53844(17) 0.0484(9) Uani 1 1 d .
H7B H 0.0519 0.1452 0.5746 0.058 Uiso 1 1 calc R
C8B C 0.0664(3) 0.1359(2) 0.48448(16) 0.0421(8) Uani 1 1 d .
C9B C 0.1698(3) 0.1349(2) 0.47144(17) 0.0440(8) Uani 1 1 d .
C10B C 0.2570(3) 0.1349(2) 0.45497(17) 0.0449(9) Uani 1 1 d .
C11B C 0.3567(3) 0.1229(2) 0.43292(17) 0.0437(9) Uani 1 1 d .
C18B C 0.4443(2) 0.1347(2) 0.47442(14) 0.0357(7) Uani 1 1 d .
C19B C 0.4355(3) 0.1746(2) 0.52504(15) 0.0437(8) Uani 1 1 d .
H19B H 0.3734 0.1968 0.5351 0.052 Uiso 1 1 calc R
C20B C 0.5199(3) 0.1824(3) 0.56188(19) 0.0576(11) Uani 1 1 d .
H20B H 0.5154 0.2114 0.5962 0.069 Uiso 1 1 calc R
C21B C 0.6082(3) 0.1479(3) 0.5478(2) 0.0657(12) Uani 1 1 d .
H21B H 0.6641 0.1528 0.5732 0.079 Uiso 1 1 calc R
C22B C 0.6184(3) 0.1055(3) 0.4972(2) 0.0604(12) Uani 1 1 d .
H22B H 0.6795 0.0808 0.4887 0.072 Uiso 1 1 calc R
C23B C 0.5370(3) 0.1008(2) 0.45999(17) 0.0458(9) Uani 1 1 d .
H23B H 0.5433 0.0746 0.4245 0.055 Uiso 1 1 calc R
C3B C 0.0023(2) 0.13536(19) 0.38146(16) 0.0366(8) Uani 1 1 d .
C2B C 0.0181(2) 0.1409(2) 0.32956(15) 0.0369(8) Uani 1 1 d .
C1B C 0.0421(3) 0.1480(2) 0.27011(16) 0.0393(8) Uani 1 1 d .
C12B C 0.1504(2) 0.16327(19) 0.25661(14) 0.0336(7) Uani 1 1 d .
C17B C 0.1879(3) 0.1432(2) 0.20234(14) 0.0376(8) Uani 1 1 d .
H17B H 0.1454 0.1191 0.1748 0.045 Uiso 1 1 calc R
C16B C 0.2855(3) 0.1584(2) 0.18906(15) 0.0404(8) Uani 1 1 d .
H16B H 0.3104 0.1441 0.1526 0.048 Uiso 1 1 calc R
C15B C 0.3490(3) 0.1949(2) 0.22905(15) 0.0400(8) Uani 1 1 d .
H15B H 0.4163 0.2056 0.2195 0.048 Uiso 1 1 calc R
C14B C 0.3132(3) 0.2152(2) 0.28231(15) 0.0404(8) Uani 1 1 d .
H14B H 0.3560 0.2402 0.3092 0.048 Uiso 1 1 calc R
C13B C 0.2142(2) 0.1992(2) 0.29680(14) 0.0356(7) Uani 1 1 d .
H13B H 0.1901 0.2126 0.3337 0.043 Uiso 1 1 calc R
C54B C 0.2447(2) 0.74645(18) 0.72094(15) 0.0346(8) Uani 1 1 d .
H24B H 0.1963 0.7422 0.7532 0.041 Uiso 1 1 calc R
C55B C 0.3492(2) 0.76000(17) 0.72641(13) 0.0259(6) Uani 1 1 d .
H25B H 0.3872 0.7672 0.7633 0.031 Uiso 1 1 calc R
C56B C 0.3909(2) 0.75972(16) 0.67040(12) 0.0242(6) Uani 1 1 d .
H26B H 0.4632 0.7663 0.6613 0.029 Uiso 1 1 calc R
C57B C 0.3120(2) 0.74591(18) 0.62965(14) 0.0321(7) Uani 1 1 d .
H27B H 0.3193 0.7408 0.5871 0.039 Uiso 1 1 calc R
C58B C 0.2215(2) 0.73832(18) 0.66073(16) 0.0370(8) Uani 1 1 d .
H28B H 0.1541 0.7269 0.6437 0.044 Uiso 1 1 calc R
C59B C 0.3150(2) 1.02100(16) 0.60624(11) 0.0233(6) Uani 1 1 d .
H29C H 0.3777 1.0505 0.6026 0.028 Uiso 1 1 calc R
H29D H 0.2733 1.0321 0.5717 0.028 Uiso 1 1 calc R
C60B C 0.1516(2) 1.01882(16) 0.66414(12) 0.0213(5) Uani 1 1 d .
H30C H 0.1116 1.0397 0.6317 0.026 Uiso 1 1 calc R
H30D H 0.1221 1.0385 0.7000 0.026 Uiso 1 1 calc R
C61B C 0.3179(2) 1.03580(15) 0.71668(11) 0.0204(5) Uani 1 1 d .
H31C H 0.2886 1.0674 0.7474 0.024 Uiso 1 1 calc R
H31D H 0.3876 1.0531 0.7115 0.024 Uiso 1 1 calc R
C62B C 0.2586(2) 1.05136(16) 0.65987(11) 0.0217(6) Uani 1 1 d .
C63B C 0.2510(2) 1.13975(17) 0.65336(12) 0.0263(6) Uani 1 1 d .
H33D H 0.2159 1.1610 0.6864 0.039 Uiso 1 1 calc R
H33E H 0.2139 1.1521 0.6180 0.039 Uiso 1 1 calc R
H33F H 0.3183 1.1616 0.6516 0.039 Uiso 1 1 calc R
C64B C 0.4872(2) 0.91625(17) 0.60392(11) 0.0234(6) Uani 1 1 d .
C65B C 0.5369(2) 0.85381(19) 0.57812(11) 0.0271(6) Uani 1 1 d .
H35B H 0.4990 0.8159 0.5586 0.033 Uiso 1 1 calc R
C66B C 0.6412(2) 0.8477(2) 0.58125(12) 0.0315(7) Uani 1 1 d .
H36B H 0.6736 0.8054 0.5641 0.038 Uiso 1 1 calc R
C67B C 0.6981(2) 0.9036(2) 0.60956(13) 0.0373(8) Uani 1 1 d .
H37B H 0.7688 0.8992 0.6118 0.045 Uiso 1 1 calc R
C68B C 0.6503(2) 0.9656(2) 0.63444(14) 0.0370(8) Uani 1 1 d .
H38B H 0.6889 1.0038 0.6533 0.044 Uiso 1 1 calc R
C69B C 0.5453(2) 0.97236(19) 0.63190(12) 0.0295(7) Uani 1 1 d .
H39B H 0.5136 1.0148 0.6491 0.035 Uiso 1 1 calc R
C70B C 0.3179(2) 0.89253(17) 0.52898(11) 0.0224(6) Uani 1 1 d .
C71B C 0.2436(2) 0.83970(18) 0.51277(12) 0.0259(6) Uani 1 1 d .
H41B H 0.2090 0.8122 0.5415 0.031 Uiso 1 1 calc R
C72B C 0.2204(2) 0.82730(19) 0.45441(13) 0.0322(7) Uani 1 1 d .
H42B H 0.1709 0.7909 0.4440 0.039 Uiso 1 1 calc R
C73B C 0.2691(3) 0.8679(2) 0.41173(13) 0.0374(8) Uani 1 1 d .
H43B H 0.2531 0.8591 0.3724 0.045 Uiso 1 1 calc R
C74B C 0.3421(3) 0.9218(2) 0.42718(13) 0.0372(8) Uani 1 1 d .
H44B H 0.3740 0.9505 0.3981 0.045 Uiso 1 1 calc R
C75B C 0.3685(2) 0.93371(19) 0.48520(12) 0.0293(6) Uani 1 1 d .
H45B H 0.4196 0.9690 0.4952 0.035 Uiso 1 1 calc R
C76B C 0.03430(19) 0.90163(17) 0.71700(11) 0.0217(6) Uani 1 1 d .
C77B C 0.0305(2) 0.83973(18) 0.75436(12) 0.0276(6) Uani 1 1 d .
H47B H 0.0811 0.8019 0.7529 0.033 Uiso 1 1 calc R
C78B C -0.0472(2) 0.83222(19) 0.79431(12) 0.0303(7) Uani 1 1 d .
H48B H -0.0488 0.7894 0.8191 0.036 Uiso 1 1 calc R
C79B C -0.1204(2) 0.88683(19) 0.79738(13) 0.0293(7) Uani 1 1 d .
H49B H -0.1715 0.8824 0.8251 0.035 Uiso 1 1 calc R
C80B C -0.1201(2) 0.9493(2) 0.75950(15) 0.0368(8) Uani 1 1 d .
H50B H -0.1715 0.9865 0.7610 0.044 Uiso 1 1 calc R
C81B C -0.0428(2) 0.95603(19) 0.71935(14) 0.0314(7) Uani 1 1 d .
H51B H -0.0428 0.9979 0.6935 0.038 Uiso 1 1 calc R
C82B C 0.0584(2) 0.89682(17) 0.59769(12) 0.0223(6) Uani 1 1 d .
C83B C 0.0618(2) 0.94520(17) 0.54945(11) 0.0260(6) Uani 1 1 d .
H53B H 0.1081 0.9862 0.5491 0.031 Uiso 1 1 calc R
C84B C -0.0021(2) 0.93362(19) 0.50205(12) 0.0307(7) Uani 1 1 d .
H54B H -0.0009 0.9676 0.4703 0.037 Uiso 1 1 calc R
C85B C -0.0678(2) 0.87147(19) 0.50179(13) 0.0308(7) Uani 1 1 d .
H55B H -0.1108 0.8630 0.4696 0.037 Uiso 1 1 calc R
C86B C -0.0704(2) 0.82221(18) 0.54861(13) 0.0294(7) Uani 1 1 d .
H56B H -0.1146 0.7799 0.5481 0.035 Uiso 1 1 calc R
C87B C -0.0084(2) 0.83477(17) 0.59625(12) 0.0253(6) Uani 1 1 d .
H57B H -0.0112 0.8011 0.6281 0.030 Uiso 1 1 calc R
C88B C 0.24015(19) 0.93096(17) 0.80674(10) 0.0212(6) Uani 1 1 d .
C89B C 0.2452(2) 0.86423(18) 0.84068(12) 0.0248(6) Uani 1 1 d .
H59B H 0.2912 0.8253 0.8311 0.030 Uiso 1 1 calc R
C90B C 0.1830(2) 0.8548(2) 0.88827(12) 0.0300(6) Uani 1 1 d .
H60B H 0.1864 0.8094 0.9103 0.036 Uiso 1 1 calc R
C91B C 0.1160(2) 0.9125(2) 0.90309(11) 0.0300(7) Uani 1 1 d .
H61B H 0.0738 0.9061 0.9352 0.036 Uiso 1 1 calc R
C92B C 0.1110(2) 0.97915(19) 0.87091(12) 0.0295(7) Uani 1 1 d .
H62B H 0.0659 1.0183 0.8814 0.035 Uiso 1 1 calc R
C93B C 0.1729(2) 0.98882(18) 0.82260(11) 0.0247(6) Uani 1 1 d .
H63B H 0.1691 1.0344 0.8008 0.030 Uiso 1 1 calc R
C94B C 0.44486(19) 0.93704(16) 0.77862(10) 0.0195(5) Uani 1 1 d .
C95B C 0.4598(2) 0.99115(18) 0.82326(11) 0.0237(6) Uani 1 1 d .
H65B H 0.4052 1.0216 0.8353 0.028 Uiso 1 1 calc R
C96B C 0.5525(2) 1.00029(18) 0.84960(12) 0.0284(7) Uani 1 1 d .
H66B H 0.5615 1.0370 0.8792 0.034 Uiso 1 1 calc R
C97B C 0.6338(2) 0.95463(19) 0.83218(13) 0.0301(7) Uani 1 1 d .
H67B H 0.6975 0.9606 0.8501 0.036 Uiso 1 1 calc R
C98B C 0.6200(2) 0.90073(19) 0.78852(12) 0.0294(7) Uani 1 1 d .
H68B H 0.6743 0.8694 0.7774 0.035 Uiso 1 1 calc R
C99B C 0.5264(2) 0.89275(17) 0.76112(12) 0.0250(6) Uani 1 1 d .
H69B H 0.5182 0.8573 0.7306 0.030 Uiso 1 1 calc R

loop_
_atom_site_aniso_label
_atom_site_aniso_U_11
_atom_site_aniso_U_22
_atom_site_aniso_U_33
_atom_site_aniso_U_23
_atom_site_aniso_U_13
_atom_site_aniso_U_12
Fe1A 0.01883(19) 0.0189(2) 0.02136(19) -0.00083(15) 0.00228(14) -0.00108(15)
P1A 0.0186(3) 0.0258(4) 0.0196(3) 0.0013(3) 0.0015(3) -0.0012(3)
P2A 0.0194(3) 0.0196(4) 0.0187(3) 0.0008(3) 0.0005(2) -0.0005(3)
P3A 0.0179(3) 0.0201(4) 0.0188(3) 0.0005(3) 0.0016(2) -0.0010(3)
O2A 0.0342(12) 0.0479(15) 0.0275(11) 0.0075(10) -0.0008(9) 0.0017(10)
O1A 0.0562(15) 0.0347(14) 0.0425(13) 0.0029(11) 0.0219(11) -0.0018(11)
C4A 0.0262(15) 0.0266(17) 0.0345(16) -0.0021(12) 0.0035(12) 0.0012(12)
C5A 0.0223(15) 0.0297(18) 0.0481(19) -0.0082(14) 0.0035(13) 0.0001(12)
C6A 0.0338(18) 0.037(2) 0.0418(18) -0.0094(15) -0.0076(14) 0.0043(14)
C7A 0.0317(16) 0.0324(18) 0.0312(16) 0.0015(13) 0.0006(13) 0.0060(13)
C8A 0.0253(15) 0.0256(16) 0.0336(16) 0.0010(12) 0.0026(12) 0.0002(12)
C9A 0.0273(16) 0.0268(16) 0.0256(14) 0.0025(12) 0.0027(12) 0.0014(12)
C10A 0.0324(17) 0.0290(17) 0.0262(15) 0.0023(12) 0.0047(12) 0.0012(13)
C11A 0.0268(15) 0.0269(16) 0.0301(15) -0.0006(12) -0.0009(12) -0.0025(12)
C18A 0.0234(14) 0.0257(16) 0.0246(14) -0.0036(11) -0.0039(11) -0.0007(12)
C19A 0.0228(15) 0.0327(18) 0.0346(16) 0.0038(13) -0.0012(12) 0.0019(12)
C20A 0.0336(17) 0.0357(19) 0.0351(16) 0.0068(14) 0.0013(13) 0.0032(14)
C21A 0.0311(17) 0.041(2) 0.0312(16) -0.0029(14) 0.0068(13) -0.0040(14)
C22A 0.0278(16) 0.0322(18) 0.0383(17) -0.0078(13) -0.0026(13) 0.0062(13)
C23A 0.0276(16) 0.0271(16) 0.0272(14) -0.0019(12) -0.0033(12) -0.0005(12)
C3A 0.0263(15) 0.0239(16) 0.0405(18) -0.0010(13) 0.0085(13) -0.0033(12)
C2A 0.0394(19) 0.0304(18) 0.0396(18) 0.0034(14) 0.0115(14) -0.0040(14)
C1A 0.053(2) 0.0213(17) 0.0361(17) 0.0010(13) 0.0150(15) 0.0002(14)
C12A 0.056(2) 0.0254(18) 0.0286(16) 0.0014(13) 0.0068(14) 0.0043(15)
C17A 0.066(3) 0.056(3) 0.0288(17) 0.0017(16) 0.0060(17) 0.011(2)
C16A 0.083(3) 0.073(3) 0.0306(19) -0.0010(19) 0.002(2) 0.013(2)
C15A 0.068(3) 0.060(3) 0.035(2) -0.0024(18) -0.0087(18) 0.002(2)
C14A 0.052(2) 0.044(2) 0.0366(19) 0.0007(16) 0.0021(16) -0.0020(18)
C13A 0.056(2) 0.0309(19) 0.0296(16) -0.0023(13) 0.0050(15) -0.0059(16)
C54A 0.0400(19) 0.0148(16) 0.058(2) -0.0008(14) 0.0245(16) -0.0018(13)
C55A 0.0274(17) 0.0182(16) 0.071(2) -0.0131(15) -0.0116(15) -0.0001(12)
C56A 0.0411(18) 0.0201(16) 0.0294(15) -0.0057(12) 0.0019(13) 0.0040(13)
C57A 0.0264(15) 0.0200(15) 0.0366(16) -0.0043(12) 0.0034(12) 0.0038(12)
C58A 0.048(2) 0.0181(15) 0.0321(16) 0.0024(12) 0.0061(14) 0.0039(13)
C59A 0.0247(15) 0.0229(15) 0.0256(14) 0.0042(11) 0.0008(11) -0.0063(11)
C60A 0.0225(14) 0.0192(14) 0.0244(13) -0.0011(10) -0.0004(11) -0.0040(11)
C61A 0.0238(14) 0.0204(15) 0.0215(13) -0.0015(11) 0.0004(11) -0.0002(11)
C62A 0.0251(14) 0.0192(15) 0.0244(14) 0.0013(11) -0.0013(11) -0.0031(11)
C63A 0.0332(16) 0.0200(15) 0.0341(16) 0.0024(12) -0.0009(13) -0.0041(12)
C64A 0.0232(14) 0.0332(17) 0.0214(13) 0.0040(12) 0.0034(10) 0.0066(13)
C65A 0.0285(16) 0.038(2) 0.0302(16) 0.0071(13) -0.0004(12) 0.0032(13)
C66A 0.0399(19) 0.049(2) 0.0278(16) 0.0098(14) 0.0055(14) 0.0065(15)
C67A 0.0393(18) 0.060(2) 0.0199(14) 0.0013(15) -0.0050(12) 0.0134(17)
C68A 0.0263(16) 0.047(2) 0.0285(15) -0.0081(14) -0.0021(12) 0.0076(14)
C69A 0.0246(15) 0.0406(19) 0.0223(13) -0.0026(12) 0.0049(11) 0.0070(13)
C70A 0.0173(13) 0.0341(17) 0.0221(13) 0.0084(12) 0.0022(10) -0.0039(12)
C71A 0.0245(14) 0.0359(19) 0.0248(14) 0.0072(12) 0.0034(11) 0.0004(13)
C72A 0.0261(16) 0.048(2) 0.0349(16) 0.0109(15) 0.0044(12) 0.0079(15)
C73A 0.0221(16) 0.059(2) 0.0412(18) 0.0124(17) 0.0058(13) 0.0038(15)
C74A 0.0279(17) 0.058(2) 0.0388(18) 0.0078(16) -0.0045(14) -0.0107(16)
C75A 0.0257(15) 0.040(2) 0.0340(16) 0.0044(14) 0.0000(12) -0.0049(13)
C76A 0.0179(13) 0.0232(14) 0.0176(12) -0.0014(10) 0.0001(10) -0.0017(11)
C77A 0.0253(15) 0.0223(16) 0.0260(14) -0.0012(11) 0.0015(11) -0.0001(11)
C78A 0.0279(15) 0.0305(16) 0.0232(14) 0.0006(12) 0.0013(11) -0.0060(12)
C79A 0.0205(14) 0.0408(19) 0.0242(14) -0.0032(12) 0.0017(11) -0.0064(12)
C80A 0.0258(15) 0.0361(18) 0.0263(15) -0.0064(12) 0.0013(12) 0.0035(12)
C81A 0.0276(15) 0.0244(15) 0.0207(13) -0.0011(11) -0.0012(11) 0.0012(11)
C82A 0.0222(14) 0.0213(14) 0.0238(13) 0.0054(11) -0.0038(11) -0.0050(11)
C83A 0.0219(14) 0.0383(18) 0.0243(14) -0.0024(12) 0.0003(11) -0.0023(12)
C84A 0.0326(16) 0.043(2) 0.0201(13) 0.0022(13) -0.0079(12) -0.0055(14)
C85A 0.0207(14) 0.0268(17) 0.0349(16) 0.0060(12) -0.0070(11) -0.0017(11)
C86A 0.0230(15) 0.0279(17) 0.0325(15) -0.0009(12) 0.0004(12) 0.0005(12)
C87A 0.0245(14) 0.0241(15) 0.0230(13) 0.0025(11) -0.0002(10) -0.0024(12)
C88A 0.0170(12) 0.0260(16) 0.0206(12) -0.0054(11) 0.0001(10) -0.0042(11)
C89A 0.0218(14) 0.0259(16) 0.0293(14) 0.0012(12) -0.0012(11) -0.0042(12)
C90A 0.0293(16) 0.0410(19) 0.0288(15) 0.0049(14) 0.0046(12) -0.0110(14)
C91A 0.0221(14) 0.049(2) 0.0271(14) -0.0077(14) 0.0036(11) -0.0093(14)
C92A 0.0210(14) 0.0387(19) 0.0346(16) -0.0109(14) 0.0030(12) 0.0036(13)
C93A 0.0276(15) 0.0289(17) 0.0315(15) -0.0019(13) 0.0042(12) -0.0003(13)
C94A 0.0190(13) 0.0244(16) 0.0216(13) -0.0022(10) 0.0015(10) 0.0010(11)
C95A 0.0245(15) 0.0303(17) 0.0229(14) -0.0032(12) 0.0006(11) 0.0013(12)
C96A 0.0254(15) 0.0362(19) 0.0307(15) -0.0083(13) -0.0023(12) -0.0030(13)
C97A 0.0255(15) 0.046(2) 0.0242(15) -0.0004(13) -0.0038(12) 0.0055(13)
C98A 0.0363(18) 0.0365(19) 0.0273(15) 0.0056(13) -0.0035(13) 0.0052(14)
C99A 0.0254(15) 0.0269(16) 0.0260(14) 0.0010(11) -0.0011(11) 0.0007(12)
Fe1B 0.01726(18) 0.01762(19) 0.01980(18) 0.00094(15) 0.00111(14) 0.00069(15)
P1B 0.0205(3) 0.0210(4) 0.0164(3) -0.0006(3) 0.0027(2) -0.0005(3)
P2B 0.0170(3) 0.0191(4) 0.0197(3) 0.0018(3) 0.0001(2) 0.0007(3)
P3B 0.0176(3) 0.0219(4) 0.0161(3) 0.0009(3) 0.0010(2) 0.0013(3)
O2B 0.0660(19) 0.065(2) 0.0437(15) -0.0043(13) -0.0056(13) 0.0157(15)
O1B 0.0403(14) 0.0482(17) 0.0601(16) 0.0007(13) -0.0115(12) -0.0105(12)
C4B 0.0329(17) 0.0265(18) 0.051(2) 0.0081(14) 0.0029(14) 0.0048(13)
C5B 0.038(2) 0.041(2) 0.062(2) 0.0186(18) 0.0069(17) 0.0092(16)
C6B 0.054(2) 0.044(2) 0.061(2) 0.0119(19) 0.0162(19) 0.0172(18)
C7B 0.059(2) 0.037(2) 0.049(2) 0.0103(16) -0.0083(18) 0.0144(18)
C8B 0.040(2) 0.0270(19) 0.059(2) 0.0102(16) -0.0018(16) 0.0047(15)
C9B 0.041(2) 0.031(2) 0.060(2) 0.0087(16) -0.0085(17) 0.0059(15)
C10B 0.040(2) 0.041(2) 0.053(2) 0.0058(17) -0.0092(16) 0.0041(16)
C11B 0.045(2) 0.037(2) 0.049(2) 0.0056(16) -0.0035(17) 0.0048(16)
C18B 0.0326(17) 0.0343(19) 0.0404(18) 0.0095(14) -0.0006(14) -0.0076(14)
C19B 0.046(2) 0.038(2) 0.047(2) 0.0074(16) -0.0038(16) -0.0057(16)
C20B 0.065(3) 0.050(3) 0.057(2) 0.004(2) -0.017(2) -0.011(2)
C21B 0.047(3) 0.069(3) 0.081(3) 0.003(3) -0.023(2) -0.011(2)
C22B 0.032(2) 0.058(3) 0.091(3) 0.014(2) 0.006(2) -0.0076(18)
C23B 0.038(2) 0.049(2) 0.050(2) 0.0072(17) 0.0063(16) -0.0049(16)
C3B 0.0265(16) 0.0258(18) 0.058(2) 0.0087(15) 0.0012(14) 0.0015(13)
C2B 0.0238(16) 0.0351(19) 0.052(2) -0.0009(15) -0.0008(14) 0.0008(13)
C1B 0.0348(18) 0.0265(18) 0.056(2) -0.0042(15) -0.0031(16) -0.0017(14)
C12B 0.0318(17) 0.0279(18) 0.0410(18) 0.0003(14) -0.0008(13) 0.0015(13)
C17B 0.049(2) 0.0317(19) 0.0318(17) 0.0004(14) -0.0053(14) -0.0046(15)
C16B 0.048(2) 0.034(2) 0.0394(18) -0.0003(15) 0.0093(15) 0.0020(15)
C15B 0.0330(18) 0.040(2) 0.047(2) 0.0033(16) 0.0074(15) -0.0019(15)
C14B 0.0385(19) 0.042(2) 0.0407(19) 0.0040(15) -0.0011(15) -0.0047(15)
C13B 0.0304(17) 0.040(2) 0.0366(17) 0.0008(14) 0.0045(13) -0.0036(14)
C54B 0.0285(16) 0.0209(16) 0.055(2) 0.0178(14) 0.0129(14) 0.0066(12)
C55B 0.0286(15) 0.0192(15) 0.0299(15) 0.0056(11) -0.0019(12) 0.0061(12)
C56B 0.0241(14) 0.0182(14) 0.0302(15) 0.0018(11) 0.0014(11) 0.0037(11)
C57B 0.0393(18) 0.0231(16) 0.0338(16) -0.0073(12) -0.0085(13) 0.0113(13)
C58B 0.0254(16) 0.0160(16) 0.069(2) -0.0015(15) -0.0092(15) 0.0005(12)
C59B 0.0276(15) 0.0209(14) 0.0215(13) 0.0034(11) 0.0048(11) 0.0024(11)
C60B 0.0210(13) 0.0185(14) 0.0244(14) -0.0009(11) -0.0002(10) 0.0022(11)
C61B 0.0240(14) 0.0168(14) 0.0203(13) -0.0031(10) -0.0002(10) -0.0025(11)
C62B 0.0242(14) 0.0192(14) 0.0217(13) -0.0002(10) 0.0020(11) 0.0013(11)
C63B 0.0320(16) 0.0221(16) 0.0248(14) 0.0019(11) 0.0028(12) 0.0020(12)
C64B 0.0222(13) 0.0289(16) 0.0192(12) 0.0045(11) 0.0049(10) -0.0027(12)
C65B 0.0302(15) 0.0259(16) 0.0253(14) 0.0026(12) 0.0043(11) 0.0022(13)
C66B 0.0308(16) 0.0361(18) 0.0278(15) 0.0034(14) 0.0082(12) 0.0066(14)
C67B 0.0218(15) 0.055(2) 0.0358(17) 0.0060(16) 0.0060(12) 0.0019(15)
C68B 0.0278(16) 0.044(2) 0.0390(17) -0.0004(15) 0.0043(13) -0.0104(14)
C69B 0.0248(15) 0.0348(19) 0.0291(15) -0.0036(13) 0.0060(11) -0.0008(13)
C70B 0.0241(14) 0.0275(16) 0.0156(12) 0.0011(10) 0.0019(10) 0.0073(11)
C71B 0.0264(15) 0.0273(16) 0.0240(14) -0.0020(12) -0.0002(11) 0.0055(12)
C72B 0.0345(17) 0.0333(18) 0.0285(15) -0.0073(13) -0.0080(13) 0.0074(13)
C73B 0.0441(19) 0.046(2) 0.0218(15) -0.0073(13) -0.0040(13) 0.0116(16)
C74B 0.0432(18) 0.045(2) 0.0236(14) 0.0071(14) 0.0091(13) 0.0086(16)
C75B 0.0321(16) 0.0332(17) 0.0226(13) 0.0026(12) 0.0049(11) 0.0017(13)
C76B 0.0162(12) 0.0283(15) 0.0206(13) -0.0010(11) -0.0009(10) -0.0012(11)
C77B 0.0243(14) 0.0292(17) 0.0295(15) 0.0042(12) 0.0029(11) 0.0070(12)
C78B 0.0262(15) 0.039(2) 0.0262(14) 0.0082(13) 0.0040(12) -0.0006(13)
C79B 0.0202(14) 0.0415(19) 0.0263(15) -0.0044(12) 0.0024(11) -0.0044(12)
C80B 0.0218(16) 0.035(2) 0.054(2) -0.0012(15) 0.0078(14) 0.0051(13)
C81B 0.0240(15) 0.0274(17) 0.0428(17) 0.0083(13) 0.0077(13) 0.0016(12)
C82B 0.0190(13) 0.0237(15) 0.0240(13) -0.0027(11) -0.0022(10) 0.0062(11)
C83B 0.0275(15) 0.0254(16) 0.0250(14) -0.0021(11) -0.0021(11) 0.0036(12)
C84B 0.0349(16) 0.0340(18) 0.0230(13) -0.0003(12) -0.0055(12) 0.0066(13)
C85B 0.0245(15) 0.0387(19) 0.0289(15) -0.0099(13) -0.0085(12) 0.0085(13)
C86B 0.0228(15) 0.0263(16) 0.0390(17) -0.0078(13) -0.0010(12) -0.0010(12)
C87B 0.0220(14) 0.0277(17) 0.0262(14) -0.0017(11) 0.0023(11) 0.0030(11)
C88B 0.0180(13) 0.0315(16) 0.0142(11) -0.0025(11) -0.0003(9) -0.0028(11)
C89B 0.0185(13) 0.0323(18) 0.0235(14) 0.0008(12) 0.0003(10) 0.0016(11)
C90B 0.0257(15) 0.0411(18) 0.0231(14) 0.0097(13) -0.0002(11) -0.0047(14)
C91B 0.0218(14) 0.049(2) 0.0192(13) -0.0025(13) 0.0036(10) -0.0008(14)
C92B 0.0232(14) 0.0387(19) 0.0267(14) -0.0064(13) 0.0060(11) 0.0017(13)
C93B 0.0236(14) 0.0289(16) 0.0216(13) 0.0006(12) 0.0014(10) -0.0016(12)
C94B 0.0164(12) 0.0268(15) 0.0154(11) 0.0052(10) -0.0006(9) -0.0028(11)
C95B 0.0257(14) 0.0256(15) 0.0199(13) 0.0010(11) 0.0035(10) 0.0038(12)
C96B 0.0296(15) 0.0313(18) 0.0244(14) -0.0069(12) 0.0036(11) -0.0044(13)
C97B 0.0168(14) 0.0406(19) 0.0328(15) -0.0049(13) -0.0009(11) -0.0013(12)
C98B 0.0185(13) 0.0389(19) 0.0306(15) -0.0048(13) -0.0007(11) 0.0046(12)
C99B 0.0230(14) 0.0290(17) 0.0230(14) -0.0048(11) 0.0026(11) -0.0004(12)

loop_
_atom_type_symbol
_atom_type_description
_atom_type_scat_dispersion_real
_atom_type_scat_dispersion_imag
_atom_type_scat_source
C C 0.0033 0.0016 'International Tables Vol C Tables 4.2.6.8 and 6.1.1.4'
H H 0.0000 0.0000 'International Tables Vol C Tables 4.2.6.8 and 6.1.1.4'
O O 0.0106 0.0060 'International Tables Vol C Tables 4.2.6.8 and 6.1.1.4'
P P 0.1023 0.0942 'International Tables Vol C Tables 4.2.6.8 and 6.1.1.4'
Fe Fe 0.3463 0.8444 'International Tables Vol C Tables 4.2.6.8 and 6.1.1.4'

loop_
_geom_angle_atom_site_label_1
_geom_angle_atom_site_label_2
_geom_angle_atom_site_label_3
_geom_angle
C55A Fe1A C56A 39.09(13)
C55A Fe1A C57A 65.21(12)
C56A Fe1A C57A 38.78(12)
C55A Fe1A C54A 39.03(14)
C56A Fe1A C54A 65.14(12)
C57A Fe1A C54A 64.75(12)
C55A Fe1A C58A 65.20(14)
C56A Fe1A C58A 65.10(12)
C57A Fe1A C58A 38.76(11)
C54A Fe1A C58A 38.50(13)
C55A Fe1A P2A 145.68(11)
C56A Fe1A P2A 147.26(9)
C57A Fe1A P2A 108.50(9)
C54A Fe1A P2A 106.80(10)
C58A Fe1A P2A 88.71(9)
C55A Fe1A P1A 120.20(11)
C56A Fe1A P1A 90.66(9)
C57A Fe1A P1A 96.98(8)
C54A Fe1A P1A 155.80(9)
C58A Fe1A P1A 132.53(9)
P2A Fe1A P1A 93.71(3)
C55A Fe1A P3A 96.92(9)
C56A Fe1A P3A 124.19(9)
C57A Fe1A P3A 161.71(9)
C54A Fe1A P3A 104.29(9)
C58A Fe1A P3A 138.80(9)
P2A Fe1A P3A 88.37(3)
P1A Fe1A P3A 88.68(3)
C70A P1A C64A 99.33(12)
C70A P1A C59A 103.34(14)
C64A P1A C59A 101.62(14)
C70A P1A Fe1A 117.36(9)
C64A P1A Fe1A 117.92(10)
C59A P1A Fe1A 114.71(9)
C76A P2A C82A 100.65(12)
C76A P2A C60A 105.27(13)
C82A P2A C60A 101.32(13)
C76A P2A Fe1A 115.40(9)
C82A P2A Fe1A 119.02(9)
C60A P2A Fe1A 113.18(9)
C88A P3A C94A 96.85(12)
C88A P3A C61A 98.87(12)
C94A P3A C61A 103.05(13)
C88A P3A Fe1A 123.51(10)
C94A P3A Fe1A 118.85(9)
C61A P3A Fe1A 112.13(9)
C3A C4A C5A 126.5(3)
C3A C4A C8A 126.8(3)
C5A C4A C8A 106.8(3)
C6A C5A C4A 108.5(3)
C5A C6A C7A 109.4(3)
C8A C7A C6A 108.0(3)
C7A C8A C9A 128.5(3)
C7A C8A C4A 107.4(3)
C9A C8A C4A 124.0(3)
C10A C9A C8A 176.4(3)
C9A C10A C11A 167.9(3)
O2A C11A C10A 121.5(3)
O2A C11A C18A 120.8(3)
C10A C11A C18A 117.6(3)
C19A C18A C23A 120.0(3)
C19A C18A C11A 120.9(3)
C23A C18A C11A 119.1(3)
C18A C19A C20A 120.3(3)
C21A C20A C19A 119.1(3)
C22A C21A C20A 120.8(3)
C21A C22A C23A 120.4(3)
C22A C23A C18A 119.3(3)
C2A C3A C4A 178.4(3)
C3A C2A C1A 174.9(4)
O1A C1A C2A 121.8(3)
O1A C1A C12A 121.1(3)
C2A C1A C12A 117.1(3)
C13A C12A C17A 119.1(3)
C13A C12A C1A 121.8(3)
C17A C12A C1A 119.1(3)
C16A C17A C12A 120.2(4)
C17A C16A C15A 121.2(4)
C14A C15A C16A 118.8(4)
C13A C14A C15A 120.0(3)
C14A C13A C12A 120.6(3)
C58A C54A C55A 108.2(3)
C58A C54A Fe1A 70.74(18)
C55A C54A Fe1A 69.82(18)
C56A C55A C54A 107.6(3)
C56A C55A Fe1A 70.60(17)
C54A C55A Fe1A 71.15(18)
C57A C56A C55A 107.8(3)
C57A C56A Fe1A 70.66(17)
C55A C56A Fe1A 70.31(17)
C56A C57A C58A 108.5(3)
C56A C57A Fe1A 70.55(17)
C58A C57A Fe1A 71.07(17)
C54A C58A C57A 107.9(3)
C54A C58A Fe1A 70.76(18)
C57A C58A Fe1A 70.17(17)
C62A C59A P1A 115.98(19)
C62A C60A P2A 116.08(19)
C62A C61A P3A 117.49(19)
C61A C62A C63A 107.6(2)
C61A C62A C60A 111.7(2)
C63A C62A C60A 107.3(2)
C61A C62A C59A 110.4(2)
C63A C62A C59A 107.3(2)
C60A C62A C59A 112.3(2)
C65A C64A C69A 118.8(3)
C65A C64A P1A 119.6(2)
C69A C64A P1A 121.6(2)
C64A C65A C66A 119.8(3)
C67A C66A C65A 120.4(3)
C68A C67A C66A 120.3(3)
C67A C68A C69A 119.5(3)
C68A C69A C64A 121.2(3)
C75A C70A C71A 118.6(3)
C75A C70A P1A 122.9(2)
C71A C70A P1A 118.4(2)
C72A C71A C70A 121.1(3)
C73A C72A C71A 119.3(3)
C74A C73A C72A 120.6(3)
C73A C74A C75A 120.4(3)
C70A C75A C74A 120.0(3)
C77A C76A C81A 118.1(2)
C77A C76A P2A 118.0(2)
C81A C76A P2A 123.9(2)
C76A C77A C78A 121.2(3)
C79A C78A C77A 119.4(3)
C80A C79A C78A 120.2(3)
C79A C80A C81A 120.4(3)
C80A C81A C76A 120.7(3)
C83A C82A C87A 118.2(3)
C83A C82A P2A 121.2(2)
C87A C82A P2A 120.6(2)
C84A C83A C82A 120.6(3)
C85A C84A C83A 120.8(3)
C84A C85A C86A 119.3(3)
C87A C86A C85A 120.1(3)
C86A C87A C82A 120.9(2)
C89A C88A C93A 119.5(2)
C89A C88A P3A 124.6(2)
C93A C88A P3A 115.9(2)
C88A C89A C90A 120.0(3)
C91A C90A C89A 120.0(3)
C92A C91A C90A 120.6(3)
C91A C92A C93A 119.6(3)
C92A C93A C88A 120.2(3)
C99A C94A C95A 118.2(3)
C99A C94A P3A 124.3(2)
C95A C94A P3A 117.5(2)
C96A C95A C94A 120.7(3)
C97A C96A C95A 120.2(3)
C98A C97A C96A 119.9(3)
C97A C98A C99A 120.2(3)
C94A C99A C98A 120.8(3)
C58B Fe1B C57B 39.00(13)
C58B Fe1B C56B 65.32(12)
C57B Fe1B C56B 39.04(11)
C58B Fe1B C55B 65.28(13)
C57B Fe1B C55B 65.28(12)
C56B Fe1B C55B 38.78(10)
C58B Fe1B C54B 39.25(14)
C57B Fe1B C54B 65.45(13)
C56B Fe1B C54B 65.05(11)
C55B Fe1B C54B 38.63(11)
C58B Fe1B P1B 121.96(11)
C57B Fe1B P1B 90.73(10)
C56B Fe1B P1B 94.59(8)
C55B Fe1B P1B 129.31(8)
C54B Fe1B P1B 155.93(9)
C58B Fe1B P3B 144.58(11)
C57B Fe1B P3B 151.40(9)
C56B Fe1B P3B 112.37(8)
C55B Fe1B P3B 90.76(9)
C54B Fe1B P3B 106.00(10)
P1B Fe1B P3B 93.30(3)
C58B Fe1B P2B 96.01(9)
C57B Fe1B P2B 121.67(9)
C56B Fe1B P2B 160.12(8)
C55B Fe1B P2B 140.97(8)
C54B Fe1B P2B 105.34(8)
P1B Fe1B P2B 89.72(3)
P3B Fe1B P2B 86.68(3)
C70B P1B C64B 100.64(12)
C70B P1B C59B 100.99(13)
C64B P1B C59B 103.96(13)
C70B P1B Fe1B 119.62(10)
C64B P1B Fe1B 114.41(9)
C59B P1B Fe1B 114.91(8)
C76B P2B C82B 97.45(12)
C76B P2B C60B 100.44(13)
C82B P2B C60B 102.21(13)
C76B P2B Fe1B 120.50(9)
C82B P2B Fe1B 119.68(9)
C60B P2B Fe1B 113.23(9)
C94B P3B C88B 99.04(11)
C94B P3B C61B 97.99(13)
C88B P3B C61B 105.98(13)
C94B P3B Fe1B 122.48(9)
C88B P3B Fe1B 114.07(9)
C61B P3B Fe1B 114.69(8)
C3B C4B C5B 126.6(3)
C3B C4B C8B 124.7(3)
C5B C4B C8B 108.5(3)
C4B C5B C6B 107.0(3)
C7B C6B C5B 108.6(3)
C6B C7B C8B 109.5(4)
C7B C8B C9B 129.9(4)
C7B C8B C4B 106.4(3)
C9B C8B C4B 123.7(3)
C10B C9B C8B 174.2(4)
C9B C10B C11B 171.1(4)
O2B C11B C10B 122.2(4)
O2B C11B C18B 120.5(3)
C10B C11B C18B 117.3(3)
C19B C18B C23B 120.0(3)
C19B C18B C11B 122.6(3)
C23B C18B C11B 117.4(3)
C18B C19B C20B 119.4(4)
C21B C20B C19B 119.7(4)
C20B C21B C22B 122.0(4)
C23B C22B C21B 118.3(4)
C22B C23B C18B 120.5(4)
C2B C3B C4B 177.1(4)
C3B C2B C1B 176.9(3)
O1B C1B C2B 123.4(3)
O1B C1B C12B 120.2(3)
C2B C1B C12B 116.5(3)
C13B C12B C17B 119.2(3)
C13B C12B C1B 121.1(3)
C17B C12B C1B 119.7(3)
C16B C17B C12B 120.3(3)
C17B C16B C15B 120.5(3)
C14B C15B C16B 119.9(3)
C15B C14B C13B 120.3(3)
C14B C13B C12B 119.8(3)
C55B C54B C58B 107.6(3)
C55B C54B Fe1B 70.63(17)
C58B C54B Fe1B 69.58(17)
C54B C55B C56B 108.3(3)
C54B C55B Fe1B 70.74(17)
C56B C55B Fe1B 70.26(16)
C55B C56B C57B 108.2(3)
C55B C56B Fe1B 70.96(16)
C57B C56B Fe1B 70.37(16)
C58B C57B C56B 107.7(3)
C58B C57B Fe1B 70.20(18)
C56B C57B Fe1B 70.59(17)
C57B C58B C54B 108.2(3)
C57B C58B Fe1B 70.79(18)
C54B C58B Fe1B 71.18(18)
C62B C59B P1B 117.27(19)
C62B C60B P2B 118.05(19)
C62B C61B P3B 116.38(18)
C60B C62B C61B 110.0(2)
C60B C62B C59B 112.5(2)
C61B C62B C59B 111.9(2)
C60B C62B C63B 108.3(2)
C61B C62B C63B 106.8(2)
C59B C62B C63B 107.1(2)
C69B C64B C65B 118.5(3)
C69B C64B P1B 122.2(2)
C65B C64B P1B 119.1(2)
C66B C65B C64B 120.6(3)
C65B C66B C67B 120.3(3)
C68B C67B C66B 119.6(3)
C67B C68B C69B 120.7(3)
C68B C69B C64B 120.3(3)
C71B C70B C75B 118.9(3)
C71B C70B P1B 123.3(2)
C75B C70B P1B 117.7(2)
C70B C71B C72B 120.5(3)
C73B C72B C71B 120.7(3)
C72B C73B C74B 119.6(3)
C73B C74B C75B 120.7(3)
C74B C75B C70B 119.6(3)
C77B C76B C81B 118.2(2)
C77B C76B P2B 121.9(2)
C81B C76B P2B 119.9(2)
C76B C77B C78B 121.2(3)
C79B C78B C77B 120.1(3)
C78B C79B C80B 120.2(3)
C81B C80B C79B 119.4(3)
C80B C81B C76B 120.9(3)
C87B C82B C83B 118.4(3)
C87B C82B P2B 118.7(2)
C83B C82B P2B 122.9(2)
C84B C83B C82B 120.9(3)
C83B C84B C85B 119.5(3)
C86B C85B C84B 120.2(3)
C85B C86B C87B 120.2(3)
C86B C87B C82B 120.8(3)
C93B C88B C89B 118.5(2)
C93B C88B P3B 124.5(2)
C89B C88B P3B 117.0(2)
C90B C89B C88B 120.9(3)
C91B C90B C89B 119.8(3)
C92B C91B C90B 120.2(2)
C91B C92B C93B 120.3(3)
C88B C93B C92B 120.2(3)
C99B C94B C95B 118.8(2)
C99B C94B P3B 123.2(2)
C95B C94B P3B 117.8(2)
C96B C95B C94B 121.1(2)
C95B C96B C97B 119.6(3)
C98B C97B C96B 119.9(3)
C97B C98B C99B 120.3(3)
C94B C99B C98B 120.3(3)

loop_
_geom_bond_atom_site_label_1
_geom_bond_atom_site_label_2
_geom_bond_distance
Fe1A C55A 2.105(3)
Fe1A C56A 2.109(3)
Fe1A C57A 2.111(3)
Fe1A C54A 2.123(3)
Fe1A C58A 2.122(3)
Fe1A P2A 2.2041(8)
Fe1A P1A 2.2038(8)
Fe1A P3A 2.2384(8)
P1A C70A 1.849(3)
P1A C64A 1.851(3)
P1A C59A 1.857(3)
P2A C76A 1.841(2)
P2A C82A 1.849(3)
P2A C60A 1.853(3)
P3A C88A 1.847(3)
P3A C94A 1.847(3)
P3A C61A 1.873(3)
O2A C11A 1.244(4)
O1A C1A 1.244(4)
C4A C3A 1.393(4)
C4A C5A 1.412(4)
C4A C8A 1.456(4)
C5A C6A 1.386(5)
C6A C7A 1.409(4)
C7A C8A 1.399(4)
C8A C9A 1.417(4)
C9A C10A 1.204(4)
C10A C11A 1.439(4)
C11A C18A 1.498(4)
C18A C19A 1.383(4)
C18A C23A 1.396(4)
C19A C20A 1.397(4)
C20A C21A 1.383(5)
C21A C22A 1.376(5)
C22A C23A 1.391(4)
C3A C2A 1.214(4)
C2A C1A 1.427(5)
C1A C12A 1.493(5)
C12A C13A 1.390(5)
C12A C17A 1.391(5)
C17A C16A 1.364(6)
C16A C15A 1.393(6)
C15A C14A 1.392(5)
C14A C13A 1.382(5)
C54A C58A 1.399(5)
C54A C55A 1.413(5)
C55A C56A 1.410(5)
C56A C57A 1.401(4)
C57A C58A 1.405(4)
C59A C62A 1.550(4)
C60A C62A 1.549(4)
C61A C62A 1.541(4)
C62A C63A 1.545(4)
C64A C65A 1.395(4)
C64A C69A 1.396(4)
C65A C66A 1.406(4)
C66A C67A 1.384(5)
C67A C68A 1.381(5)
C68A C69A 1.396(4)
C70A C75A 1.389(4)
C70A C71A 1.399(4)
C71A C72A 1.396(4)
C72A C73A 1.378(5)
C73A C74A 1.375(5)
C74A C75A 1.402(4)
C76A C77A 1.392(4)
C76A C81A 1.399(4)
C77A C78A 1.402(4)
C78A C79A 1.385(4)
C79A C80A 1.378(4)
C80A C81A 1.395(4)
C82A C83A 1.395(4)
C82A C87A 1.401(4)
C83A C84A 1.388(4)
C84A C85A 1.380(4)
C85A C86A 1.392(4)
C86A C87A 1.388(4)
C88A C89A 1.382(4)
C88A C93A 1.402(4)
C89A C90A 1.397(4)
C90A C91A 1.382(5)
C91A C92A 1.378(5)
C92A C93A 1.393(4)
C94A C99A 1.391(4)
C94A C95A 1.405(4)
C95A C96A 1.386(4)
C96A C97A 1.384(5)
C97A C98A 1.381(5)
C98A C99A 1.392(4)
Fe1B C58B 2.108(3)
Fe1B C57B 2.116(3)
Fe1B C56B 2.119(3)
Fe1B C55B 2.128(3)
Fe1B C54B 2.130(3)
Fe1B P1B 2.1940(7)
Fe1B P3B 2.1985(8)
Fe1B P2B 2.2427(8)
P1B C70B 1.844(3)
P1B C64B 1.847(3)
P1B C59B 1.859(3)
P2B C76B 1.844(3)
P2B C82B 1.845(3)
P2B C60B 1.860(3)
P3B C94B 1.831(3)
P3B C88B 1.847(2)
P3B C61B 1.857(3)
O2B C11B 1.228(4)
O1B C1B 1.240(4)
C4B C3B 1.394(5)
C4B C5B 1.400(5)
C4B C8B 1.439(5)
C5B C6B 1.428(6)
C6B C7B 1.380(5)
C7B C8B 1.405(5)
C8B C9B 1.407(5)
C9B C10B 1.220(5)
C10B C11B 1.436(5)
C11B C18B 1.506(5)
C18B C19B 1.363(5)
C18B C23B 1.407(5)
C19B C20B 1.400(5)
C20B C21B 1.357(6)
C21B C22B 1.387(6)
C22B C23B 1.370(6)
C3B C2B 1.220(5)
C2B C1B 1.416(5)
C1B C12B 1.494(5)
C12B C13B 1.393(5)
C12B C17B 1.396(4)
C17B C16B 1.359(5)
C16B C15B 1.392(5)
C15B C14B 1.368(5)
C14B C13B 1.386(4)
C54B C55B 1.408(4)
C54B C58B 1.423(5)
C55B C56B 1.410(4)
C56B C57B 1.415(4)
C57B C58B 1.410(5)
C59B C62B 1.545(4)
C60B C62B 1.530(4)
C61B C62B 1.540(4)
C62B C63B 1.548(4)
C64B C69B 1.395(4)
C64B C65B 1.406(4)
C65B C66B 1.387(4)
C66B C67B 1.387(5)
C67B C68B 1.380(5)
C68B C69B 1.396(4)
C70B C71B 1.392(4)
C70B C75B 1.413(4)
C71B C72B 1.392(4)
C72B C73B 1.378(5)
C73B C74B 1.390(5)
C74B C75B 1.392(4)
C76B C77B 1.380(4)
C76B C81B 1.394(4)
C77B C78B 1.395(4)
C78B C79B 1.360(4)
C79B C80B 1.393(4)
C80B C81B 1.393(4)
C82B C87B 1.395(4)
C82B C83B 1.395(4)
C83B C84B 1.387(4)
C84B C85B 1.388(5)
C85B C86B 1.378(4)
C86B C87B 1.379(4)
C88B C93B 1.396(4)
C88B C89B 1.400(4)
C89B C90B 1.390(4)
C90B C91B 1.386(5)
C91B C92B 1.377(5)
C92B C93B 1.401(4)
C94B C99B 1.390(4)
C94B C95B 1.406(4)
C95B C96B 1.371(4)
C96B C97B 1.401(4)
C97B C98B 1.385(4)
C98B C99B 1.390(4)
